data_4104765
loop_
_publ_author_name
'Lele Duan'
'Andreas Fischer'
'Yunhua Xu'
'Licheng Sun'

_publ_contact_author_address
;
Division of Organic Chemistry
School of Chemical Science and Engineering
Royal Institute of Ecthnology
100 44 Stockholm
Sweden
;
_publ_contact_author_email lichengs@kth.se
_publ_contact_author_name 'Licheng Sun'
_publ_section_title
;
 Isolated Seven-Coordinate Ru(IV) Dimer Complex with [HOHOH]-Bridging
 Ligand as an Intermediate for Catalytic Water Oxidation
;
_journal_name_full 'Journal of the American Chemical Society'
_journal_page_first 10397
_journal_page_last 10399
_journal_paper_doi 10.1021/ja9034686
_journal_volume 131
_journal_year 2009
_chemical_compound_source 'Local laboratory'
_chemical_formula_moiety 'C24 H20 N4 O4 Ru'
_chemical_formula_sum 'C24 H20 N4 O4 Ru'
_chemical_formula_weight 529.518
_chemical_name_systematic
;
 ?
;
_space_group_IT_number 2
_symmetry_cell_setting triclinic
_symmetry_space_group_name_Hall '-P 1'
_symmetry_space_group_name_H-M 'P -1'
_atom_sites_solution_primary direct
_atom_sites_solution_secondary difmap
_audit_update_record
;
2009-02-05 # Formatted by publCIF
;
_cell_angle_alpha 74.76(13)
_cell_angle_beta 80.9(2)
_cell_angle_gamma 73.56(8)
_cell_formula_units_Z 2
_cell_length_a 8.168(9)
_cell_length_b 10.273(12)
_cell_length_c 15.11(4)
_cell_measurement_reflns_used 17
_cell_measurement_temperature 298
_cell_measurement_theta_max 16.2
_cell_measurement_theta_min 5.6
_cell_volume 1168(4)
_computing_cell_refinement 'Dirax/lsq (Duisenberg & Schreurs, 1989-2000)'
_computing_data_collection Collect
_computing_data_reduction EvalCCD
_computing_structure_refinement 'SHELXL-97 (Sheldrick, 1997)'
_computing_structure_solution 'SIR97(Cascarano al.,Acta Cryst.,1996,A52,C-79)'
_diffrn_measured_fraction_theta_full 0.937
_diffrn_measured_fraction_theta_max 0.937
_diffrn_measurement_device 'Bruker-Nonius KappaCCD'
_diffrn_measurement_method \w
_diffrn_radiation_source 'fine-focus sealed tube'
_diffrn_radiation_type ' MoK\a'
_diffrn_radiation_wavelength_id all
_diffrn_reflns_av_R_equivalents 0.0685
_diffrn_reflns_av_sigmaI/netI 0.0670
_diffrn_reflns_limit_h_max 9
_diffrn_reflns_limit_h_min -8
_diffrn_reflns_limit_k_max 12
_diffrn_reflns_limit_k_min -12
_diffrn_reflns_limit_l_max 17
_diffrn_reflns_limit_l_min -17
_diffrn_reflns_number 12648
_diffrn_reflns_theta_full 25.00
_diffrn_reflns_theta_max 25.00
_diffrn_reflns_theta_min 4.51
_exptl_absorpt_coefficient_mu 0.708
_exptl_absorpt_correction_type none
_exptl_crystal_colour brown
_exptl_crystal_density_diffrn 1.505
_exptl_crystal_description Needle
_exptl_crystal_F_000 536
_exptl_crystal_size_max 0.49
_exptl_crystal_size_mid 0.16
_exptl_crystal_size_min 0.05
_refine_diff_density_max 1.311
_refine_diff_density_min -1.669
_refine_diff_density_rms 0.116
_refine_ls_extinction_method none
_refine_ls_goodness_of_fit_ref 1.136
_refine_ls_hydrogen_treatment constr
_refine_ls_matrix_type full
_refine_ls_number_parameters 298
_refine_ls_number_reflns 3856
_refine_ls_number_restraints 0
_refine_ls_restrained_S_all 1.136
_refine_ls_R_factor_all 0.0824
_refine_ls_R_factor_gt 0.0600
_refine_ls_shift/su_max <0.001
_refine_ls_shift/su_mean <0.001
_refine_ls_structure_factor_coef Fsqd
_refine_ls_weighting_details 'calc w=1/[\s^2^(Fo^2^)+(0.0001P)^2^+7.3292P] where P=(Fo^2^+2Fc^2^)/3'
_refine_ls_weighting_scheme calc
_refine_ls_wR_factor_gt 0.1320
_refine_ls_wR_factor_ref 0.1445
_reflns_number_gt 3082
_reflns_number_total 3856
_reflns_threshold_expression I>2\s(I)
_cod_data_source_file ja9034686_si_002.cif
_cod_data_source_block II
_cod_original_cell_volume 1169(4)
_cod_database_code 4104765

loop_
_symmetry_equiv_pos_as_xyz
+X,+Y,+Z
-X,-Y,-Z

loop_
_atom_site_label
_atom_site_type_symbol
_atom_site_fract_x
_atom_site_fract_y
_atom_site_fract_z
_atom_site_U_iso_or_equiv
_atom_site_adp_type
_atom_site_occupancy
_atom_site_symmetry_multiplicity
_atom_site_calc_flag
_atom_site_refinement_flags
C1 C 0.7330(8) 0.1578(6) 0.0262(5) 0.0317(15) Uani 1 1 d .
C2 C 0.8872(8) 0.1209(6) 0.0793(5) 0.0336(15) Uani 1 1 d .
C3 C 1.0466(9) 0.1418(6) 0.0445(5) 0.0367(16) Uani 1 1 d .
C4 C 1.1743(9) 0.1047(7) 0.1036(5) 0.0407(17) Uani 1 1 d .
C5 C 1.1418(9) 0.0489(7) 0.1963(5) 0.0392(17) Uani 1 1 d .
C6 C 0.9830(8) 0.0270(6) 0.2303(5) 0.0339(15) Uani 1 1 d .
C7 C 0.9241(9) -0.0354(6) 0.3239(5) 0.0354(16) Uani 1 1 d .
C8 C 1.0147(9) -0.0932(7) 0.4022(5) 0.0442(18) Uani 1 1 d .
C9 C 0.9375(11) -0.1555(8) 0.4838(6) 0.053(2) Uani 1 1 d .
C10 C 0.7717(10) -0.1647(8) 0.4895(5) 0.0467(18) Uani 1 1 d .
C11 C 0.6807(9) -0.1067(7) 0.4113(5) 0.0396(16) Uani 1 1 d .
C12 C 0.5005(9) -0.1053(7) 0.4022(5) 0.0382(16) Uani 1 1 d .
C13 C 0.5735(10) 0.2652(7) 0.3197(5) 0.0457(18) Uani 1 1 d .
C14 C 0.5032(12) 0.3954(8) 0.3373(6) 0.057(2) Uani 1 1 d .
C15 C 0.3994(10) 0.4976(7) 0.2777(5) 0.0480(19) Uani 1 1 d .
C16 C 0.3700(10) 0.4619(7) 0.2000(6) 0.051(2) Uani 1 1 d .
C17 C 0.4402(9) 0.3298(7) 0.1864(5) 0.0461(18) Uani 1 1 d .
C18 C 0.3221(13) 0.6409(8) 0.2953(7) 0.071(3) Uani 1 1 d .
C19 C 0.6171(9) -0.1904(7) 0.1342(5) 0.0403(17) Uani 1 1 d .
C20 C 0.6544(10) -0.3162(7) 0.1081(5) 0.0460(18) Uani 1 1 d .
C21 C 0.7937(10) -0.4202(7) 0.1403(5) 0.0474(19) Uani 1 1 d .
C22 C 0.8885(10) -0.3930(8) 0.1978(6) 0.054(2) Uani 1 1 d .
C23 C 0.8457(9) -0.2667(7) 0.2208(6) 0.0481(19) Uani 1 1 d .
C24 C 0.8398(13) -0.5583(8) 0.1130(7) 0.072(3) Uani 1 1 d .
N1 N 0.8586(7) 0.0655(5) 0.1692(4) 0.0307(12) Uani 1 1 d .
N2 N 0.7592(7) -0.0439(5) 0.3326(4) 0.0328(13) Uani 1 1 d .
N3 N 0.5426(7) 0.2289(5) 0.2456(4) 0.0330(12) Uani 1 1 d .
N4 N 0.7113(7) -0.1637(5) 0.1890(4) 0.0318(12) Uani 1 1 d .
O1 O 0.7405(7) 0.2185(5) -0.0557(4) 0.0524(13) Uani 1 1 d .
O2 O 0.6001(6) 0.1216(4) 0.0731(3) 0.0377(11) Uani 1 1 d .
O3 O 0.4459(6) -0.0409(5) 0.3216(3) 0.0411(11) Uani 1 1 d .
O4 O 0.4188(7) -0.1614(6) 0.4685(4) 0.0606(15) Uani 1 1 d .
Ru1 Ru 0.64131(7) 0.03016(5) 0.22045(4) 0.0313(2) Uani 1 1 d .
H3 H 1.0682 0.1802 -0.0178 0.044 Uiso 1 1 calc R
H4 H 1.2826 0.1175 0.0806 0.049 Uiso 1 1 calc R
H5 H 1.2273 0.0262 0.2358 0.047 Uiso 1 1 calc R
H8 H 1.1280 -0.0895 0.3991 0.053 Uiso 1 1 calc R
H9 H 0.9984 -0.1918 0.5357 0.064 Uiso 1 1 calc R
H10 H 0.7207 -0.2087 0.5444 0.056 Uiso 1 1 calc R
H13 H 0.6457 0.1990 0.3609 0.055 Uiso 1 1 calc R
H14 H 0.5266 0.4142 0.3902 0.069 Uiso 1 1 calc R
H16 H 0.3021 0.5283 0.1568 0.061 Uiso 1 1 calc R
H17 H 0.4164 0.3086 0.1343 0.055 Uiso 1 1 calc R
H18A H 0.2442 0.6348 0.3501 0.107 Uiso 1 1 calc R
H18B H 0.2613 0.6999 0.2439 0.107 Uiso 1 1 calc R
H18C H 0.4115 0.6795 0.3033 0.107 Uiso 1 1 calc R
H19 H 0.5219 -0.1210 0.1124 0.048 Uiso 1 1 calc R
H20 H 0.5859 -0.3299 0.0695 0.055 Uiso 1 1 calc R
H22 H 0.9829 -0.4616 0.2213 0.065 Uiso 1 1 calc R
H23 H 0.9122 -0.2517 0.2599 0.058 Uiso 1 1 calc R
H24A H 0.8094 -0.6282 0.1640 0.108 Uiso 1 1 calc R
H24B H 0.9609 -0.5847 0.0959 0.108 Uiso 1 1 calc R
H24C H 0.7786 -0.5498 0.0617 0.108 Uiso 1 1 calc R

loop_
_atom_site_aniso_label
_atom_site_aniso_U_11
_atom_site_aniso_U_22
_atom_site_aniso_U_33
_atom_site_aniso_U_23
_atom_site_aniso_U_13
_atom_site_aniso_U_12
C1 0.032(4) 0.027(3) 0.041(4) -0.010(3) -0.005(3) -0.011(3)
C2 0.031(4) 0.024(3) 0.049(4) -0.017(3) 0.002(3) -0.007(3)
C3 0.031(4) 0.031(3) 0.047(4) -0.012(3) 0.004(3) -0.008(3)
C4 0.018(4) 0.038(4) 0.069(5) -0.018(3) -0.001(3) -0.008(3)
C5 0.023(4) 0.039(4) 0.062(5) -0.016(3) -0.012(3) -0.009(3)
C6 0.026(4) 0.034(3) 0.048(4) -0.017(3) -0.010(3) -0.006(3)
C7 0.036(4) 0.030(3) 0.047(4) -0.015(3) -0.015(3) -0.007(3)
C8 0.024(4) 0.044(4) 0.071(5) -0.018(4) -0.018(4) -0.007(3)
C9 0.054(5) 0.055(5) 0.051(5) -0.013(4) -0.022(4) -0.004(4)
C10 0.037(5) 0.056(5) 0.047(4) -0.003(3) -0.014(3) -0.013(4)
C11 0.040(4) 0.033(3) 0.046(4) -0.013(3) -0.003(3) -0.005(3)
C12 0.027(4) 0.040(4) 0.049(5) -0.011(3) -0.012(3) -0.004(3)
C13 0.046(5) 0.037(4) 0.055(5) -0.018(3) -0.013(4) -0.003(3)
C14 0.077(6) 0.046(4) 0.054(5) -0.024(4) -0.007(4) -0.011(4)
C15 0.041(5) 0.038(4) 0.062(5) -0.018(4) 0.007(4) -0.006(3)
C16 0.036(4) 0.034(4) 0.076(6) -0.016(4) -0.010(4) 0.006(3)
C17 0.032(4) 0.048(4) 0.059(5) -0.021(4) -0.009(4) 0.001(3)
C18 0.087(7) 0.037(4) 0.086(7) -0.026(4) 0.006(5) -0.007(4)
C19 0.028(4) 0.033(3) 0.062(5) -0.013(3) -0.010(3) -0.006(3)
C20 0.046(5) 0.035(4) 0.065(5) -0.021(3) -0.007(4) -0.014(3)
C21 0.046(5) 0.034(4) 0.068(5) -0.022(4) 0.009(4) -0.018(3)
C22 0.037(5) 0.036(4) 0.090(6) -0.023(4) -0.016(4) 0.005(3)
C23 0.035(4) 0.043(4) 0.072(5) -0.023(4) -0.021(4) 0.000(3)
C24 0.071(6) 0.045(5) 0.112(8) -0.043(5) 0.006(6) -0.017(4)
N1 0.026(3) 0.025(3) 0.044(3) -0.012(2) -0.004(2) -0.006(2)
N2 0.024(3) 0.031(3) 0.050(3) -0.018(2) -0.012(3) -0.005(2)
N3 0.026(3) 0.032(3) 0.045(3) -0.012(2) -0.006(2) -0.009(2)
N4 0.021(3) 0.030(3) 0.049(3) -0.016(2) -0.009(2) -0.005(2)
O1 0.051(3) 0.058(3) 0.049(3) -0.002(3) -0.011(3) -0.020(3)
O2 0.028(3) 0.037(2) 0.055(3) -0.014(2) -0.008(2) -0.015(2)
O3 0.028(3) 0.044(3) 0.050(3) -0.005(2) -0.008(2) -0.010(2)
O4 0.049(4) 0.082(4) 0.048(3) 0.003(3) -0.006(3) -0.028(3)
Ru1 0.0230(3) 0.0300(3) 0.0439(3) -0.0116(2) -0.0080(2) -0.0059(2)

loop_
_atom_type_symbol
_atom_type_description
_atom_type_scat_dispersion_real
_atom_type_scat_dispersion_imag
_atom_type_scat_source
C C 0.0033 0.0016 'International Tables Vol C Tables 4.2.6.8 and 6.1.1.4'
H H 0.0000 0.0000 'International Tables Vol C Tables 4.2.6.8 and 6.1.1.4'
N N 0.0061 0.0033 'International Tables Vol C Tables 4.2.6.8 and 6.1.1.4'
O O 0.0106 0.0060 'International Tables Vol C Tables 4.2.6.8 and 6.1.1.4'
Ru Ru -1.2594 0.8363 'International Tables Vol C Tables 4.2.6.8 and 6.1.1.4'

loop_
_diffrn_radiation_wavelength
0.71073

loop_
_geom_angle_atom_site_label_1
_geom_angle_atom_site_label_2
_geom_angle_atom_site_label_3
_geom_angle
O1 C1 O2 125.3(6)
O1 C1 C2 119.8(6)
O2 C1 C2 115.0(6)
N1 C2 C3 119.5(6)
N1 C2 C1 114.0(6)
C3 C2 C1 126.4(6)
C2 C3 C4 119.2(7)
C5 C4 C3 120.4(7)
C6 C5 C4 120.1(6)
C5 C6 N1 117.8(6)
C5 C6 C7 129.0(6)
N1 C6 C7 113.1(6)
N2 C7 C8 117.1(7)
N2 C7 C6 113.2(6)
C8 C7 C6 129.6(7)
C9 C8 C7 120.5(7)
C10 C9 C8 120.7(7)
C9 C10 C11 118.8(7)
N2 C11 C10 119.0(7)
N2 C11 C12 113.3(6)
C10 C11 C12 127.7(7)
O4 C12 O3 126.2(7)
O4 C12 C11 118.9(6)
O3 C12 C11 114.9(6)
N3 C13 C14 123.1(7)
C15 C14 C13 120.7(7)
C14 C15 C16 116.4(7)
C14 C15 C18 121.6(8)
C16 C15 C18 122.0(7)
C17 C16 C15 120.6(7)
N3 C17 C16 122.7(7)
N4 C19 C20 123.3(7)
C21 C20 C19 119.1(7)
C20 C21 C22 117.3(6)
C20 C21 C24 120.8(8)
C22 C21 C24 121.8(8)
C23 C22 C21 120.9(7)
N4 C23 C22 122.3(7)
C2 N1 C6 123.0(6)
C2 N1 Ru1 121.2(5)
C6 N1 Ru1 115.8(5)
C11 N2 C7 123.7(6)
C11 N2 Ru1 120.4(5)
C7 N2 Ru1 115.7(5)
C13 N3 C17 116.3(6)
C13 N3 Ru1 123.6(5)
C17 N3 Ru1 120.1(5)
C19 N4 C23 117.0(6)
C19 N4 Ru1 118.9(4)
C23 N4 Ru1 124.2(5)
C1 O2 Ru1 112.1(4)
C12 O3 Ru1 113.7(4)
N1 Ru1 N2 82.1(3)
N1 Ru1 N4 91.8(2)
N2 Ru1 N4 91.7(2)
N1 Ru1 N3 93.1(2)
N2 Ru1 N3 94.0(2)
N4 Ru1 N3 173.0(2)
N1 Ru1 O3 159.5(2)
N2 Ru1 O3 77.4(2)
N4 Ru1 O3 88.1(2)
N3 Ru1 O3 89.0(2)
N1 Ru1 O2 77.5(2)
N2 Ru1 O2 159.6(2)
N4 Ru1 O2 87.4(2)
N3 Ru1 O2 88.8(2)
O3 Ru1 O2 123.0(2)
C2 C3 H3 120.4
C4 C3 H3 120.4
C5 C4 H4 119.8
C3 C4 H4 119.8
C6 C5 H5 120.0
C4 C5 H5 120.0
C9 C8 H8 119.7
C7 C8 H8 119.7
C10 C9 H9 119.6
C8 C9 H9 119.6
C9 C10 H10 120.6
C11 C10 H10 120.6
N3 C13 H13 118.4
C14 C13 H13 118.4
C15 C14 H14 119.6
C13 C14 H14 119.6
C17 C16 H16 119.7
C15 C16 H16 119.7
N3 C17 H17 118.7
C16 C17 H17 118.7
C15 C18 H18A 109.5
C15 C18 H18B 109.5
H18A C18 H18B 109.5
C15 C18 H18C 109.5
H18A C18 H18C 109.5
H18B C18 H18C 109.5
N4 C19 H19 118.3
C20 C19 H19 118.3
C21 C20 H20 120.5
C19 C20 H20 120.5
C23 C22 H22 119.5
C21 C22 H22 119.5
N4 C23 H23 118.8
C22 C23 H23 118.8
C21 C24 H24A 109.5
C21 C24 H24B 109.5
H24A C24 H24B 109.5
C21 C24 H24C 109.5
H24A C24 H24C 109.5
H24B C24 H24C 109.5

loop_
_geom_bond_atom_site_label_1
_geom_bond_atom_site_label_2
_geom_bond_distance
C1 O1 1.232(8)
C1 O2 1.290(8)
C1 C2 1.505(10)
C2 N1 1.339(9)
C2 C3 1.378(9)
C3 C4 1.386(10)
C4 C5 1.382(10)
C5 C6 1.374(9)
C6 N1 1.386(8)
C6 C7 1.458(10)
C7 N2 1.358(9)
C7 C8 1.399(10)
C8 C9 1.377(11)
C9 C10 1.371(11)
C10 C11 1.400(10)
C11 N2 1.353(9)
C11 C12 1.496(10)
C12 O4 1.218(9)
C12 O3 1.305(9)
C13 N3 1.347(9)
C13 C14 1.376(10)
C14 C15 1.368(11)
C15 C16 1.391(11)
C15 C18 1.505(10)
C16 C17 1.372(10)
C17 N3 1.354(9)
C19 N4 1.339(9)
C19 C20 1.387(9)
C20 C21 1.373(11)
C21 C22 1.376(11)
C21 C24 1.510(10)
C22 C23 1.367(10)
C23 N4 1.341(9)
N1 Ru1 1.914(6)
N2 Ru1 1.949(7)
N3 Ru1 2.084(6)
N4 Ru1 2.070(6)
O2 Ru1 2.216(7)
O3 Ru1 2.172(6)
C3 H3 0.9300
C4 H4 0.9300
C5 H5 0.9300
C8 H8 0.9300
C9 H9 0.9300
C10 H10 0.9300
C13 H13 0.9300
C14 H14 0.9300
C16 H16 0.9300
C17 H17 0.9300
C18 H18A 0.9600
C18 H18B 0.9600
C18 H18C 0.9600
C19 H19 0.9300
C20 H20 0.9300
C22 H22 0.9300
C23 H23 0.9300
C24 H24A 0.9600
C24 H24B 0.9600
C24 H24C 0.9600
